data_7238431
loop_
_publ_author_name
'Zhang, Yong'
'Jun Li, Zhi'
'Sen Xu, Hai'
'Zhang, Yuan'
'Wang, Wei'

_publ_section_title
;
 Organocatalytic asymmetric Henry reaction of isatins: Highly
 enantioselective synthesis of 3-hydroxy-2-oxindoles
;
_journal_issue 3
_journal_name_full 'RSC Advances'
_journal_page_first 389
_journal_paper_doi 10.1039/c1ra00477h
_journal_volume 1
_journal_year 2011
_chemical_absolute_configuration none
_chemical_formula_sum 'C9 H7 Br N2 O4'
_chemical_formula_weight 287.08
_space_group_IT_number 4
_space_group_name_Hall 'P 2yb'
_space_group_name_H-M_alt 'P 1 21 1'
_symmetry_cell_setting monoclinic
_symmetry_space_group_name_H-M 'P 1 21 1'
_atom_sites_solution_hydrogens geom
_atom_sites_solution_primary direct
_atom_sites_solution_secondary difmap
_audit_creation_method SHELXL-97
_cell_angle_alpha 90.00
_cell_angle_beta 90.185(17)
_cell_angle_gamma 90.00
_cell_formula_units_Z 2
_cell_length_a 7.437(15)
_cell_length_b 6.480(13)
_cell_length_c 10.87(2)
_cell_measurement_reflns_used 1522
_cell_measurement_temperature 296(2)
_cell_measurement_theta_max 25.85
_cell_measurement_theta_min 2.74
_cell_volume 523.8(18)
_computing_cell_refinement 'Bruker SAINT'
_computing_data_collection 'Bruker APEX2'
_computing_data_reduction 'Bruker SAINT'
_computing_molecular_graphics 'Bruker SHELXTL'
_computing_publication_material 'Bruker SHELXTL'
_computing_structure_refinement 'SHELXL-97 (Sheldrick, 2008)'
_computing_structure_solution 'SHELXS-97 (Sheldrick, 2008)'
_diffrn_ambient_temperature 296(2)
_diffrn_measured_fraction_theta_full 0.998
_diffrn_measured_fraction_theta_max 0.998
_diffrn_measurement_device_type 'Bruker APEX-II CCD'
_diffrn_measurement_method '\f and \w scans'
_diffrn_radiation_monochromator graphite
_diffrn_radiation_source 'fine-focus sealed tube'
_diffrn_radiation_type MoK\a
_diffrn_radiation_wavelength 0.71073
_diffrn_reflns_av_R_equivalents 0.0669
_diffrn_reflns_av_sigmaI/netI 0.1077
_diffrn_reflns_limit_h_max 9
_diffrn_reflns_limit_h_min -9
_diffrn_reflns_limit_k_max 7
_diffrn_reflns_limit_k_min -7
_diffrn_reflns_limit_l_max 13
_diffrn_reflns_limit_l_min -13
_diffrn_reflns_number 3567
_diffrn_reflns_theta_full 25.50
_diffrn_reflns_theta_max 25.50
_diffrn_reflns_theta_min 2.74
_exptl_absorpt_coefficient_mu 3.926
_exptl_absorpt_correction_T_max 0.4928
_exptl_absorpt_correction_T_min 0.4403
_exptl_absorpt_correction_type multi-scan
_exptl_absorpt_process_details SADABS
_exptl_crystal_colour colorless
_exptl_crystal_density_diffrn 1.821
_exptl_crystal_density_method 'not measured'
_exptl_crystal_description block
_exptl_crystal_F_000 284
_exptl_crystal_size_max 0.25
_exptl_crystal_size_mid 0.23
_exptl_crystal_size_min 0.21
_refine_diff_density_max 0.349
_refine_diff_density_min -0.488
_refine_diff_density_rms 0.094
_refine_ls_abs_structure_details 'Flack H D (1983), Acta Cryst. A39, 876-881'
_refine_ls_abs_structure_Flack 0.024(19)
_refine_ls_extinction_method none
_refine_ls_goodness_of_fit_ref 0.981
_refine_ls_hydrogen_treatment constr
_refine_ls_matrix_type full
_refine_ls_number_parameters 146
_refine_ls_number_reflns 1895
_refine_ls_number_restraints 1
_refine_ls_restrained_S_all 0.981
_refine_ls_R_factor_all 0.0776
_refine_ls_R_factor_gt 0.0488
_refine_ls_shift/su_max 0.000
_refine_ls_shift/su_mean 0.000
_refine_ls_structure_factor_coef Fsqd
_refine_ls_weighting_details 'calc w=1/[\s^2^(Fo^2^)+(0.0418P)^2^+0.0000P] where P=(Fo^2^+2Fc^2^)/3'
_refine_ls_weighting_scheme calc
_refine_ls_wR_factor_gt 0.1074
_refine_ls_wR_factor_ref 0.1191
_reflns_number_gt 1361
_reflns_number_total 1895
_reflns_threshold_expression >2sigma(I)
_cod_data_source_file c1ra00477h.txt
_cod_data_source_block p21
_cod_depositor_comments
;
The following automatic conversions were performed:

data item '_symmetry_cell_setting' value 'Monoclinic' was changed to
'monoclinic' in accordance with the
/home/saulius/struct/COD-crude-data/automatic-downloads/DataCite-retrospective/RSC/depositions/lib/dictionaries/cif_core.dic
dictionary named 'cif_core.dic' version 2.4.2 last updated on
2011-04-26.

Automatic conversion script
Id: cif_fix_values 6909 2019-04-08 15:41:33Z antanas 
;
_cod_original_cell_volume 523.6(18)
_cod_original_sg_symbol_H-M P2(1)
_cod_database_code 7238431

loop_
_symmetry_equiv_pos_as_xyz
'x, y, z'
'-x, y+1/2, -z'

loop_
_atom_site_label
_atom_site_type_symbol
_atom_site_fract_x
_atom_site_fract_y
_atom_site_fract_z
_atom_site_U_iso_or_equiv
_atom_site_adp_type
_atom_site_occupancy
_atom_site_symmetry_multiplicity
_atom_site_calc_flag
_atom_site_refinement_flags
Br1 Br 0.36442(9) 0.67559(11) 0.67691(5) 0.0574(3) Uani 1 1 d .
C1 C 0.2098(8) 0.6023(9) 0.3166(5) 0.0264(14) Uani 1 1 d .
C2 C 0.2800(7) 0.6830(16) 0.4235(4) 0.0315(12) Uani 1 1 d .
H2 H 0.3268 0.8160 0.4262 0.038 Uiso 1 1 calc R
C3 C 0.2783(9) 0.5585(12) 0.5267(6) 0.0376(17) Uani 1 1 d .
C4 C 0.2135(10) 0.3604(12) 0.5241(7) 0.0449(19) Uani 1 1 d .
H4 H 0.2174 0.2801 0.5950 0.054 Uiso 1 1 calc R
C5 C 0.1419(10) 0.2787(11) 0.4164(6) 0.0407(17) Uani 1 1 d .
H5 H 0.0961 0.1452 0.4142 0.049 Uiso 1 1 calc R
C6 C 0.1406(8) 0.4017(10) 0.3123(6) 0.0338(16) Uani 1 1 d .
C7 C 0.0974(10) 0.5194(11) 0.1162(6) 0.0385(16) Uani 1 1 d .
C8 C 0.1835(8) 0.7006(13) 0.1925(5) 0.0313(14) Uani 1 1 d .
C9 C 0.3486(10) 0.7839(12) 0.1304(7) 0.0447(18) Uani 1 1 d .
H9A H 0.3183 0.8237 0.0468 0.054 Uiso 1 1 calc R
H9B H 0.3889 0.9065 0.1737 0.054 Uiso 1 1 calc R
N1 N 0.0743(9) 0.3590(9) 0.1941(5) 0.0415(15) Uani 1 1 d .
H1 H 0.0247 0.2441 0.1735 0.050 Uiso 1 1 calc R
N2 N 0.4988(9) 0.6294(14) 0.1275(5) 0.058(2) Uani 1 1 d .
O1 O 0.0571(7) 0.8633(7) 0.2003(4) 0.0414(12) Uani 1 1 d .
H1A H 0.0074 0.8785 0.1334 0.062 Uiso 1 1 calc R
O2 O 0.0540(7) 0.5372(8) 0.0087(4) 0.0520(14) Uani 1 1 d .
O3 O 0.4603(8) 0.4483(12) 0.1103(6) 0.0695(17) Uani 1 1 d .
O4 O 0.6534(8) 0.689(2) 0.1417(8) 0.130(3) Uani 1 1 d .

loop_
_atom_site_aniso_label
_atom_site_aniso_U_11
_atom_site_aniso_U_22
_atom_site_aniso_U_33
_atom_site_aniso_U_23
_atom_site_aniso_U_13
_atom_site_aniso_U_12
Br1 0.0527(5) 0.0865(6) 0.0330(3) 0.0033(5) -0.0070(3) 0.0078(5)
C1 0.019(3) 0.027(3) 0.033(3) 0.002(2) -0.001(2) 0.001(2)
C2 0.027(3) 0.036(3) 0.032(3) 0.005(4) 0.000(2) 0.001(4)
C3 0.030(4) 0.052(5) 0.031(3) 0.006(3) 0.003(3) 0.009(3)
C4 0.038(5) 0.045(5) 0.051(4) 0.021(4) 0.010(3) 0.009(4)
C5 0.036(4) 0.031(3) 0.055(4) 0.006(3) 0.008(3) -0.006(3)
C6 0.026(4) 0.031(4) 0.044(4) 0.002(3) 0.005(3) -0.004(3)
C7 0.038(4) 0.037(4) 0.040(4) -0.007(3) -0.004(3) 0.003(3)
C8 0.033(3) 0.027(4) 0.034(3) -0.006(3) -0.004(2) -0.003(4)
C9 0.049(5) 0.051(4) 0.034(3) 0.000(3) 0.006(3) -0.009(4)
N1 0.043(4) 0.031(4) 0.050(4) -0.007(3) -0.003(3) -0.005(3)
N2 0.047(4) 0.088(8) 0.039(3) -0.005(4) 0.005(3) -0.007(4)
O1 0.052(3) 0.038(3) 0.034(3) -0.006(2) -0.013(2) 0.013(3)
O2 0.067(4) 0.053(3) 0.037(3) -0.015(2) -0.017(2) -0.001(3)
O3 0.055(4) 0.081(5) 0.072(4) -0.010(3) 0.018(3) 0.015(4)
O4 0.042(4) 0.139(7) 0.208(9) -0.010(9) -0.008(4) -0.010(6)

loop_
_atom_type_symbol
_atom_type_description
_atom_type_scat_dispersion_real
_atom_type_scat_dispersion_imag
_atom_type_scat_source
C C 0.0033 0.0016 'International Tables Vol C Tables 4.2.6.8 and 6.1.1.4'
H H 0.0000 0.0000 'International Tables Vol C Tables 4.2.6.8 and 6.1.1.4'
N N 0.0061 0.0033 'International Tables Vol C Tables 4.2.6.8 and 6.1.1.4'
O O 0.0106 0.0060 'International Tables Vol C Tables 4.2.6.8 and 6.1.1.4'
Br Br -0.2901 2.4595 'International Tables Vol C Tables 4.2.6.8 and 6.1.1.4'

loop_
_geom_angle_atom_site_label_1
_geom_angle_atom_site_label_2
_geom_angle_atom_site_label_3
_geom_angle
C2 C1 C6 121.3(6)
C2 C1 C8 130.2(6)
C6 C1 C8 108.5(5)
C1 C2 C3 117.4(8)
C1 C2 H2 121.3
C3 C2 H2 121.3
C4 C3 C2 122.3(7)
C4 C3 Br1 120.5(5)
C2 C3 Br1 117.3(6)
C3 C4 C5 120.5(6)
C3 C4 H4 119.7
C5 C4 H4 119.7
C6 C5 C4 118.1(6)
C6 C5 H5 121.0
C4 C5 H5 121.0
C5 C6 C1 120.5(6)
C5 C6 N1 129.5(6)
C1 C6 N1 110.0(6)
O2 C7 N1 129.8(7)
O2 C7 C8 122.8(7)
N1 C7 C8 107.3(6)
O1 C8 C9 107.6(7)
O1 C8 C1 110.3(5)
C9 C8 C1 116.8(5)
O1 C8 C7 108.6(5)
C9 C8 C7 111.3(6)
C1 C8 C7 102.0(6)
N2 C9 C8 112.3(7)
N2 C9 H9A 109.2
C8 C9 H9A 109.2
N2 C9 H9B 109.2
C8 C9 H9B 109.2
H9A C9 H9B 107.9
C7 N1 C6 112.1(6)
C7 N1 H1 123.9
C6 N1 H1 123.9
O4 N2 O3 122.8(10)
O4 N2 C9 119.2(10)
O3 N2 C9 118.0(7)
C8 O1 H1A 109.5

loop_
_geom_bond_atom_site_label_1
_geom_bond_atom_site_label_2
_geom_bond_distance
Br1 C3 1.909(7)
C1 C2 1.376(9)
C1 C6 1.399(9)
C1 C8 1.503(9)
C2 C3 1.381(10)
C2 H2 0.9300
C3 C4 1.372(11)
C4 C5 1.389(11)
C4 H4 0.9300
C5 C6 1.383(10)
C5 H5 0.9300
C6 N1 1.402(9)
C7 O2 1.216(8)
C7 N1 1.352(9)
C7 C8 1.572(10)
C8 O1 1.415(9)
C8 C9 1.503(9)
C9 N2 1.500(11)
C9 H9A 0.9700
C9 H9B 0.9700
N1 H1 0.8600
N2 O4 1.222(10)
N2 O3 1.222(10)
O1 H1A 0.8200

loop_
_geom_torsion_atom_site_label_1
_geom_torsion_atom_site_label_2
_geom_torsion_atom_site_label_3
_geom_torsion_atom_site_label_4
_geom_torsion
C6 C1 C2 C3 -0.4(9)
C8 C1 C2 C3 176.4(6)
C1 C2 C3 C4 1.4(10)
C1 C2 C3 Br1 -176.9(5)
C2 C3 C4 C5 -1.7(11)
Br1 C3 C4 C5 176.5(5)
C3 C4 C5 C6 0.9(11)
C4 C5 C6 C1 0.0(10)
C4 C5 C6 N1 -178.7(7)
C2 C1 C6 C5 -0.3(10)
C8 C1 C6 C5 -177.7(6)
C2 C1 C6 N1 178.7(6)
C8 C1 C6 N1 1.3(7)
C2 C1 C8 O1 -64.7(8)
C6 C1 C8 O1 112.5(6)
C2 C1 C8 C9 58.6(10)
C6 C1 C8 C9 -124.3(7)
C2 C1 C8 C7 -179.9(6)
C6 C1 C8 C7 -2.7(7)
O2 C7 C8 O1 63.2(9)
N1 C7 C8 O1 -113.1(6)
O2 C7 C8 C9 -55.1(10)
N1 C7 C8 C9 128.6(7)
O2 C7 C8 C1 179.6(7)
N1 C7 C8 C1 3.3(7)
O1 C8 C9 N2 174.7(5)
C1 C8 C9 N2 50.2(9)
C7 C8 C9 N2 -66.4(8)
O2 C7 N1 C6 -178.7(8)
C8 C7 N1 C6 -2.8(8)
C5 C6 N1 C7 179.9(7)
C1 C6 N1 C7 1.1(8)
C8 C9 N2 O4 -142.5(7)
C8 C9 N2 O3 37.8(9)
